data_1564497
loop_
_publ_author_name
'Klahn, Emil Andreasen'
'Damgaard-M\/oller, Emil'
'Krause, Lennard'
'Kibalin, Iurii'
'Gukasov, Arsen'
'Tripathi, Shalini'
'Swain, Abinash'
'Shanmugam, Maheswaran'
'Overgaard, Jacob'

_publ_section_title
;
 Quantifying magnetic anisotropy using X-ray and neutron diffraction
;
_journal_issue 5
_journal_name_full IUCrJ
_journal_page_first
;
;
_journal_paper_doi 10.1107/S2052252521008290
_journal_volume 8
_journal_year 2021
_chemical_formula_moiety 'C10 H24 Cl2 Co N4 S2'
_chemical_formula_sum 'C10 H24 Cl2 Co N4 S2'
_chemical_formula_weight 394.28
_space_group_crystal_system monoclinic
_space_group_IT_number 14
_space_group_name_Hall '-P 2yn'
_space_group_name_H-M_alt 'P 1 21/n 1'
_audit_creation_date 2019-09-16
_audit_creation_method
;
Olex2 1.2
(compiled 2018.05.29 svn.r3508 for OlexSys, GUI svn.r5506)
;
_cell_angle_alpha 90
_cell_angle_beta 92.824(2)
_cell_angle_gamma 90
_cell_formula_units_Z 4
_cell_length_a 9.9071(4)
_cell_length_b 12.7019(5)
_cell_length_c 14.1556(6)
_cell_measurement_reflns_used 9216
_cell_measurement_temperature 20(2)
_cell_measurement_theta_max 18.57
_cell_measurement_theta_min 2.21
_cell_volume 1779.16(13)
_diffrn_ambient_temperature 20.0
_diffrn_measured_fraction_theta_full 1.000
_diffrn_measured_fraction_theta_max 0.993
_diffrn_measurement_device_type synchrotron
_diffrn_radiation_type synchrotron
_diffrn_radiation_wavelength 0.2486
_diffrn_reflns_av_R_equivalents 0.0748
_diffrn_reflns_av_unetI/netI 0.0594
_diffrn_reflns_Laue_measured_fraction_full 1.000
_diffrn_reflns_Laue_measured_fraction_max 0.993
_diffrn_reflns_limit_h_max 33
_diffrn_reflns_limit_h_min -29
_diffrn_reflns_limit_k_max 39
_diffrn_reflns_limit_k_min -42
_diffrn_reflns_limit_l_max 47
_diffrn_reflns_limit_l_min -41
_diffrn_reflns_number 650031
_diffrn_reflns_point_group_measured_fraction_full 1.000
_diffrn_reflns_point_group_measured_fraction_max 0.993
_diffrn_reflns_theta_full 8.578
_diffrn_reflns_theta_max 24.532
_diffrn_reflns_theta_min 0.754
_exptl_absorpt_coefficient_mu 0.094
_exptl_absorpt_correction_T_max 0.9576
_exptl_absorpt_correction_T_min 0.9030
_exptl_absorpt_correction_type multi-scan
_exptl_absorpt_process_details
;
 SADABS 2016/2: Krause, L., Herbst-Irmer, R., Sheldrick G.M. & Stalke D.,
 J. Appl. Cryst. 48 (2015) 3-10
;
_exptl_crystal_colour yellow
_exptl_crystal_colour_primary yellow
_exptl_crystal_density_diffrn 1.472
_exptl_crystal_description block
_exptl_crystal_F_000 820
_exptl_crystal_size_max 0.1
_exptl_crystal_size_mid 0.1
_exptl_crystal_size_min 0.1
_refine_ls_extinction_method none
_refine_ls_goodness_of_fit_ref 1.021
_refine_ls_matrix_type full
_refine_ls_number_parameters 279
_refine_ls_number_reflns 25757
_refine_ls_number_restraints 0
_refine_ls_R_factor_all 0.07
_refine_ls_R_factor_gt 0.014
_refine_ls_shift/su_max 0
_refine_ls_structure_factor_coef Fsqd
_refine_ls_weighting_details
;
        calc w2 = 1/[s^2^(Fo^2^)]
;
_refine_ls_weighting_scheme calc
_refine_ls_wR_factor_ref 0.031
_reflns_Friedel_coverage 0.000
_reflns_number_gt 39755
_reflns_number_total 68940
_cod_data_source_file lt5038.cif
_cod_data_source_block cocl
_cod_database_code 1564497
_shelx_shelxl_version_number 2016/6
_shelx_space_group_comment
;
The symmetry employed for this shelxl refinement is uniquely defined
by the following loop, which should always be used as a source of
symmetry information in preference to the above space-group names.
They are only intended as comments.
;

loop_
_space_group_symop_operation_xyz
'x, y, z'
'-x+1/2, y+1/2, -z+1/2'
'-x, -y, -z'
'x-1/2, -y-1/2, z-1/2'

loop_
_atom_local_axes_atom_label
_atom_local_axes_atom0
_atom_local_axes_ax1
_atom_local_axes_atom1
_atom_local_axes_atom2
_atom_local_axes_ax2
CO(01) DUM* Z CO(01) DUM0 Y
CL(02) CO(01) Z CL(02) H(00X) Y
CL(03) CO(01) Z CL(03) H(00F) Y
S(004) C(00D) Z S(004) CO(01) Y
S(005) C(00A) Z S(005) CO(01) Y
N(006) C(00A) Z N(006) DUM7 X
N(007) C(00A) Z N(007) DUM6 X
N(008) C(00D) Z N(008) DUM4 X
N(009) C(00D) Z N(009) DUM2 X
C(00A) S(005) Z C(00A) N(006) Y
C(00B) N(009) Z C(00B) H(00B) Y
C(00C) N(007) Z C(00C) H(00F) Y
C(00D) S(004) Z C(00D) N(008) Y
C(00E) N(006) Z C(00E) H(00I) Y
C(00F) N(006) Z C(00F) H(00K) Y
C(00G) N(008) Z C(00G) H(00N) Y
C(00H) N(008) Z C(00H) H(00P) Y
C(00I) N(007) Z C(00I) H(00T) Y
C(00J) N(009) Z C(00J) H(00W) Y
H(00A) C(00B) Z H(00A) H(00B) Y
H(00B) C(00B) Z H(00B) H(00A) Y
H(00C) C(00B) Z H(00C) H(00A) Y
H(00D) C(00C) Z H(00D) H(00E) Y
H(00E) C(00C) Z H(00E) H(00D) Y
H(00F) C(00C) Z H(00F) H(00E) Y
H(00G) C(00E) Z H(00G) H(00H) Y
H(00H) C(00E) Z H(00H) H(00G) Y
H(00I) C(00E) Z H(00I) H(00H) Y
H(00J) C(00F) Z H(00J) H(00L) Y
H(00K) C(00F) Z H(00K) H(00J) Y
H(00L) C(00F) Z H(00L) H(00J) Y
H(00M) C(00G) Z H(00M) H(00O) Y
H(00N) C(00G) Z H(00N) H(00O) Y
H(00O) C(00G) Z H(00O) H(00M) Y
H(00P) C(00H) Z H(00P) H(00Q) Y
H(00Q) C(00H) Z H(00Q) H(00P) Y
H(00R) C(00H) Z H(00R) H(00P) Y
H(00S) C(00I) Z H(00S) H(00U) Y
H(00T) C(00I) Z H(00T) H(00U) Y
H(00U) C(00I) Z H(00U) H(00T) Y
H(00V) C(00J) Z H(00V) H(00X) Y
H(00W) C(00J) Z H(00W) H(00V) Y
H(00X) C(00J) Z H(00X) H(00V) Y

loop_
_atom_rho_multipole_atom_label
_atom_rho_multipole_coeff_Pv
_atom_rho_multipole_coeff_P00
_atom_rho_multipole_coeff_P11
_atom_rho_multipole_coeff_P1-1
_atom_rho_multipole_coeff_P10
_atom_rho_multipole_coeff_P20
_atom_rho_multipole_coeff_P21
_atom_rho_multipole_coeff_P2-1
_atom_rho_multipole_coeff_P22
_atom_rho_multipole_coeff_P2-2
_atom_rho_multipole_coeff_P30
_atom_rho_multipole_coeff_P31
_atom_rho_multipole_coeff_P3-1
_atom_rho_multipole_coeff_P32
_atom_rho_multipole_coeff_P3-2
_atom_rho_multipole_coeff_P33
_atom_rho_multipole_coeff_P3-3
_atom_rho_multipole_coeff_P40
_atom_rho_multipole_coeff_P41
_atom_rho_multipole_coeff_P4-1
_atom_rho_multipole_coeff_P42
_atom_rho_multipole_coeff_P4-2
_atom_rho_multipole_coeff_P43
_atom_rho_multipole_coeff_P4-3
_atom_rho_multipole_coeff_P44
_atom_rho_multipole_coeff_P4-4
_atom_rho_multipole_kappa
_atom_rho_multipole_kappa_prime0
_atom_rho_multipole_kappa_prime1
_atom_rho_multipole_kappa_prime2
_atom_rho_multipole_kappa_prime3
_atom_rho_multipole_kappa_prime4
Co(01) 6.986(11) 0 0 0 0 -0.013(6) 0.005(6) 0.009(6) -0.023(6) 0.002(6) 0 0 0 0 0 0 0 0.316(6) -0.094(5) 0.099(5) 0.000(5) -0.029(5) 0.009(5) 0.011(5) 0.238(5) -0.080(5) 1.014928 1 1 1 1 1
Cl(02) 7.40(2) 0 0 0 0.017(9) -0.022(10) 0 0 0 0 0.025(9) 0 0 0 0 0 0 0.007(9) 0 0 0 0 0 0 0 0 0.997974 1 1 1 1 1
Cl(03) 7.30(3) 0 0 0 0.024(10) 0.019(11) 0 0 0 0 0.046(9) 0 0 0 0 0 0 0.017(10) 0 0 0 0 0 0 0 0 0.997974 1 1 1 1 1
S(004) 6.33(3) 0 0.000(10) 0.041(10) -0.049(11) -0.177(11) 0.014(10) 0.007(10) 0.020(10) -0.029(10) 0.106(10) -0.007(9) -0.026(9) 0.043(9) 0.042(10) -0.010(9) -0.024(9) 0.037(10) 0.005(10) 0.020(9) 0.008(9) 0.004(10) 0.003(10) 0.009(10) 0.015(9) -0.002(9) 0.997855 1 1 1 1 1
S(005) 6.22(3) 0 -0.011(10) 0.021(11) -0.055(11) -0.144(11) -0.041(10) 0.016(10) 0.042(10) 0.018(10) 0.127(11) 0.025(9) -0.024(9) 0.069(10) -0.024(10) -0.017(9) -0.016(9) 0.056(11) -0.007(10) 0.016(9) -0.010(10) -0.001(10) -0.007(10) 0.018(10) 0.006(9) 0.007(9) 0.997855 1 1 1 1 1
N(006) 4.850(10) 0 0.023(4) 0 0.022(4) -0.022(4) -0.009(3) 0 0.047(4) 0 0.115(5) -0.007(4) 0 0.117(4) 0 0.015(4) 0 -0.006(6) -0.004(5) 0 0.001(5) 0 -0.015(5) 0 0.013(5) 0 1.008116 1 1 1 1 1
N(007) 4.850(10) 0 0.023(4) 0 0.022(4) -0.022(4) -0.009(3) 0 0.047(4) 0 0.115(5) -0.007(4) 0 0.117(4) 0 0.015(4) 0 -0.006(6) -0.004(5) 0 0.001(5) 0 -0.015(5) 0 0.013(5) 0 1.008116 1 1 1 1 1
N(008) 4.850(10) 0 0.023(4) 0 0.022(4) -0.022(4) -0.009(3) 0 0.047(4) 0 0.115(5) -0.007(4) 0 0.117(4) 0 0.015(4) 0 -0.006(6) -0.004(5) 0 0.001(5) 0 -0.015(5) 0 0.013(5) 0 1.008116 1 1 1 1 1
N(009) 4.850(10) 0 0.023(4) 0 0.022(4) -0.022(4) -0.009(3) 0 0.047(4) 0 0.115(5) -0.007(4) 0 0.117(4) 0 0.015(4) 0 -0.006(6) -0.004(5) 0 0.001(5) 0 -0.015(5) 0 0.013(5) 0 1.008116 1 1 1 1 1
C(00A) 4.157(17) 0 0 0 -0.009(7) 0.094(6) 0 0 -0.161(6) 0 0.252(8) 0 0 0.200(8) 0 0 0 -0.026(10) 0 0 -0.026(9) 0 0 0 0.032(9) 0 0.995646 1 1 1 1 1
C(00B) 4.658(12) 0 0 0 -0.086(4) -0.090(4) 0 0 0 0 0.311(5) 0 0 0 0 0 -0.179(4) 0.080(5) 0 0 0 0 0 0.076(5) 0 0 0.93628 1 1 1 1 1
C(00C) 4.658(12) 0 0 0 -0.086(4) -0.090(4) 0 0 0 0 0.311(5) 0 0 0 0 0 -0.179(4) 0.080(5) 0 0 0 0 0 0.076(5) 0 0 0.93628 1 1 1 1 1
C(00D) 4.157(17) 0 0 0 -0.009(7) 0.094(6) 0 0 -0.161(6) 0 0.252(8) 0 0 0.200(8) 0 0 0 -0.026(10) 0 0 -0.026(9) 0 0 0 0.032(9) 0 0.995646 1 1 1 1 1
C(00E) 4.658(12) 0 0 0 -0.086(4) -0.090(4) 0 0 0 0 0.311(5) 0 0 0 0 0 -0.179(4) 0.080(5) 0 0 0 0 0 0.076(5) 0 0 0.93628 1 1 1 1 1
C(00F) 4.658(12) 0 0 0 -0.086(4) -0.090(4) 0 0 0 0 0.311(5) 0 0 0 0 0 -0.179(4) 0.080(5) 0 0 0 0 0 0.076(5) 0 0 0.93628 1 1 1 1 1
C(00G) 4.658(12) 0 0 0 -0.086(4) -0.090(4) 0 0 0 0 0.311(5) 0 0 0 0 0 -0.179(4) 0.080(5) 0 0 0 0 0 0.076(5) 0 0 0.93628 1 1 1 1 1
C(00H) 4.658(12) 0 0 0 -0.086(4) -0.090(4) 0 0 0 0 0.311(5) 0 0 0 0 0 -0.179(4) 0.080(5) 0 0 0 0 0 0.076(5) 0 0 0.93628 1 1 1 1 1
C(00I) 4.658(12) 0 0 0 -0.086(4) -0.090(4) 0 0 0 0 0.311(5) 0 0 0 0 0 -0.179(4) 0.080(5) 0 0 0 0 0 0.076(5) 0 0 0.93628 1 1 1 1 1
C(00J) 4.658(12) 0 0 0 -0.086(4) -0.090(4) 0 0 0 0 0.311(5) 0 0 0 0 0 -0.179(4) 0.080(5) 0 0 0 0 0 0.076(5) 0 0 0.93628 1 1 1 1 1
H(00A) 0.825(4) 0 0 0 0.080(3) 0 0 0 0 0 0 0 0 0 0 0 0 0 0 0 0 0 0 0 0 0 1.1 1.18 1.18 1.18 1.18 1.18
H(00B) 0.825(4) 0 0 0 0.080(3) 0 0 0 0 0 0 0 0 0 0 0 0 0 0 0 0 0 0 0 0 0 1.1 1.18 1.18 1.18 1.18 1.18
H(00C) 0.825(4) 0 0 0 0.080(3) 0 0 0 0 0 0 0 0 0 0 0 0 0 0 0 0 0 0 0 0 0 1.1 1.18 1.18 1.18 1.18 1.18
H(00D) 0.825(4) 0 0 0 0.080(3) 0 0 0 0 0 0 0 0 0 0 0 0 0 0 0 0 0 0 0 0 0 1.1 1.18 1.18 1.18 1.18 1.18
H(00E) 0.825(4) 0 0 0 0.080(3) 0 0 0 0 0 0 0 0 0 0 0 0 0 0 0 0 0 0 0 0 0 1.1 1.18 1.18 1.18 1.18 1.18
H(00F) 0.825(4) 0 0 0 0.080(3) 0 0 0 0 0 0 0 0 0 0 0 0 0 0 0 0 0 0 0 0 0 1.1 1.18 1.18 1.18 1.18 1.18
H(00G) 0.825(4) 0 0 0 0.080(3) 0 0 0 0 0 0 0 0 0 0 0 0 0 0 0 0 0 0 0 0 0 1.1 1.18 1.18 1.18 1.18 1.18
H(00H) 0.825(4) 0 0 0 0.080(3) 0 0 0 0 0 0 0 0 0 0 0 0 0 0 0 0 0 0 0 0 0 1.1 1.18 1.18 1.18 1.18 1.18
H(00I) 0.825(4) 0 0 0 0.080(3) 0 0 0 0 0 0 0 0 0 0 0 0 0 0 0 0 0 0 0 0 0 1.1 1.18 1.18 1.18 1.18 1.18
H(00J) 0.825(4) 0 0 0 0.080(3) 0 0 0 0 0 0 0 0 0 0 0 0 0 0 0 0 0 0 0 0 0 1.1 1.18 1.18 1.18 1.18 1.18
H(00K) 0.825(4) 0 0 0 0.080(3) 0 0 0 0 0 0 0 0 0 0 0 0 0 0 0 0 0 0 0 0 0 1.1 1.18 1.18 1.18 1.18 1.18
H(00L) 0.825(4) 0 0 0 0.080(3) 0 0 0 0 0 0 0 0 0 0 0 0 0 0 0 0 0 0 0 0 0 1.1 1.18 1.18 1.18 1.18 1.18
H(00M) 0.825(4) 0 0 0 0.080(3) 0 0 0 0 0 0 0 0 0 0 0 0 0 0 0 0 0 0 0 0 0 1.1 1.18 1.18 1.18 1.18 1.18
H(00N) 0.825(4) 0 0 0 0.080(3) 0 0 0 0 0 0 0 0 0 0 0 0 0 0 0 0 0 0 0 0 0 1.1 1.18 1.18 1.18 1.18 1.18
H(00O) 0.825(4) 0 0 0 0.080(3) 0 0 0 0 0 0 0 0 0 0 0 0 0 0 0 0 0 0 0 0 0 1.1 1.18 1.18 1.18 1.18 1.18
H(00P) 0.825(4) 0 0 0 0.080(3) 0 0 0 0 0 0 0 0 0 0 0 0 0 0 0 0 0 0 0 0 0 1.1 1.18 1.18 1.18 1.18 1.18
H(00Q) 0.825(4) 0 0 0 0.080(3) 0 0 0 0 0 0 0 0 0 0 0 0 0 0 0 0 0 0 0 0 0 1.1 1.18 1.18 1.18 1.18 1.18
H(00R) 0.825(4) 0 0 0 0.080(3) 0 0 0 0 0 0 0 0 0 0 0 0 0 0 0 0 0 0 0 0 0 1.1 1.18 1.18 1.18 1.18 1.18
H(00S) 0.825(4) 0 0 0 0.080(3) 0 0 0 0 0 0 0 0 0 0 0 0 0 0 0 0 0 0 0 0 0 1.1 1.18 1.18 1.18 1.18 1.18
H(00T) 0.825(4) 0 0 0 0.080(3) 0 0 0 0 0 0 0 0 0 0 0 0 0 0 0 0 0 0 0 0 0 1.1 1.18 1.18 1.18 1.18 1.18
H(00U) 0.825(4) 0 0 0 0.080(3) 0 0 0 0 0 0 0 0 0 0 0 0 0 0 0 0 0 0 0 0 0 1.1 1.18 1.18 1.18 1.18 1.18
H(00V) 0.825(4) 0 0 0 0.080(3) 0 0 0 0 0 0 0 0 0 0 0 0 0 0 0 0 0 0 0 0 0 1.1 1.18 1.18 1.18 1.18 1.18
H(00W) 0.825(4) 0 0 0 0.080(3) 0 0 0 0 0 0 0 0 0 0 0 0 0 0 0 0 0 0 0 0 0 1.1 1.18 1.18 1.18 1.18 1.18
H(00X) 0.825(4) 0 0 0 0.080(3) 0 0 0 0 0 0 0 0 0 0 0 0 0 0 0 0 0 0 0 0 0 1.1 1.18 1.18 1.18 1.18 1.18

loop_
_atom_site_label
_atom_site_type_symbol
_atom_site_fract_x
_atom_site_fract_y
_atom_site_fract_z
_atom_site_U_iso_or_equiv
_atom_site_adp_type
_atom_site_occupancy
_atom_site_symmetry_multiplicity
Co(01) Co 0.776252(2) 0.7570759(16) 0.5132973(16) 0.005 Uani 1 4
Cl(02) Cl 0.930775(4) 0.811110(3) 0.626713(3) 0.008 Uani 1 4
Cl(03) Cl 0.851971(4) 0.758476(3) 0.365631(3) 0.008 Uani 1 4
S(004) S 0.583861(4) 0.859940(3) 0.531818(3) 0.007 Uani 1 4
S(005) S 0.717352(5) 0.583469(3) 0.555147(3) 0.007 Uani 1 4
N(006) N 0.749841(14) 0.414117(10) 0.447409(11) 0.007 Uani 1 4
N(007) N 0.619969(14) 0.546578(10) 0.376627(10) 0.007 Uani 1 4
N(008) N 0.584101(16) 0.990104(11) 0.678718(11) 0.008 Uani 1 4
N(009) N 0.739622(14) 1.030992(11) 0.567087(11) 0.007 Uani 1 4
C(00A) C 0.694061(15) 0.510899(11) 0.452117(11) 0.006 Uani 1 4
C(00B) C 0.83262(2) 1.086588(15) 0.633504(17) 0.012 Uani 1 4
C(00C) C 0.523570(17) 0.632889(13) 0.383007(13) 0.009 Uani 1 4
C(00D) C 0.641439(14) 0.967982(11) 0.596661(11) 0.006 Uani 1 4
C(00E) C 0.857743(19) 0.379727(15) 0.514693(15) 0.011 Uani 1 4
C(00F) C 0.684759(19) 0.328028(13) 0.392754(15) 0.01 Uani 1 4
C(00G) C 0.56316(2) 1.098108(15) 0.711391(15) 0.011 Uani 1 4
C(00H) C 0.51175(2) 0.909258(16) 0.729726(15) 0.011 Uani 1 4
C(00I) C 0.65058(2) 0.518460(15) 0.279561(13) 0.01 Uani 1 4
C(00J) C 0.783207(19) 1.026896(15) 0.470084(15) 0.011 Uani 1 4
H(00A) H 0.812005 1.1698 0.630365 0.01809(4) Uiso 1 4
H(00B) H 0.935177 1.072463 0.614941 0.01809(4) Uiso 1 4
H(00C) H 0.819249 1.058432 0.704197 0.01809(4) Uiso 1 4
H(00D) H 0.489833 0.637657 0.454053 0.01304(3) Uiso 1 4
H(00E) H 0.438098 0.619008 0.334631 0.01304(3) Uiso 1 4
H(00F) H 0.57147 0.705823 0.365048 0.01304(3) Uiso 1 4
H(00G) H 0.923554 0.445099 0.532175 0.01623(3) Uiso 1 4
H(00H) H 0.914928 0.317754 0.483524 0.01623(3) Uiso 1 4
H(00I) H 0.81426 0.350943 0.577983 0.01623(3) Uiso 1 4
H(00J) H 0.586331 0.352972 0.365827 0.01533(3) Uiso 1 4
H(00K) H 0.674429 0.260415 0.437738 0.01533(3) Uiso 1 4
H(00L) H 0.745752 0.307593 0.33457 0.01533(3) Uiso 1 4
H(00M) H 0.620014 1.110537 0.777266 0.01694(3) Uiso 1 4
H(00N) H 0.457348 1.110506 0.721658 0.01694(3) Uiso 1 4
H(00O) H 0.596588 1.152778 0.659287 0.01694(3) Uiso 1 4
H(00P) H 0.410907 0.900942 0.698609 0.01690(3) Uiso 1 4
H(00Q) H 0.506682 0.931939 0.802776 0.01690(3) Uiso 1 4
H(00R) H 0.564354 0.835335 0.72549 0.01690(3) Uiso 1 4
H(00S) H 0.744964 0.476337 0.280102 0.01512(3) Uiso 1 4
H(00T) H 0.658167 0.588969 0.237897 0.01512(3) Uiso 1 4
H(00U) H 0.571103 0.469348 0.249256 0.01512(3) Uiso 1 4
H(00V) H 0.824198 1.102142 0.45128 0.01600(3) Uiso 1 4
H(00W) H 0.697983 1.008512 0.422788 0.01600(3) Uiso 1 4
H(00X) H 0.85946 0.967073 0.464594 0.01600(3) Uiso 1 4

loop_
_atom_site_aniso_label
_atom_site_aniso_U_11
_atom_site_aniso_U_22
_atom_site_aniso_U_33
_atom_site_aniso_U_23
_atom_site_aniso_U_13
_atom_site_aniso_U_12
Co(01) 0.005130(8) 0.004028(8) 0.004756(8) -0.000341(6) 0.000123(6) 0.000072(6)
Cl(02) 0.008604(12) 0.006881(11) 0.007834(12) -0.000228(9) -0.002438(9) -0.000920(8)
Cl(03) 0.009311(12) 0.008733(12) 0.006318(12) -0.000944(9) 0.002232(9) -0.000732(9)
S(004) 0.005286(11) 0.005694(11) 0.008994(14) -0.002247(9) 0.000240(9) -0.000098(8)
S(005) 0.011675(14) 0.004705(11) 0.005419(12) -0.000069(9) -0.000641(10) -0.000954(10)
N(006) 0.00783(3) 0.00497(3) 0.00868(4) -0.00060(3) -0.00098(3) 0.00077(3)
N(007) 0.00708(3) 0.00643(3) 0.00600(3) -0.00042(3) -0.00048(3) 0.00112(3)
N(008) 0.01021(4) 0.00642(3) 0.00662(4) -0.00063(3) 0.00158(3) 0.00055(3)
N(009) 0.00661(3) 0.00611(3) 0.00917(4) 0.00023(3) 0.00054(3) -0.00124(3)
C(00A) 0.00679(4) 0.00472(3) 0.00608(4) -0.00028(3) -0.00033(3) 0.00004(3)
C(00B) 0.00968(5) 0.00916(5) 0.01698(7) -0.00091(5) -0.00303(5) -0.00267(4)
C(00C) 0.00807(4) 0.00785(4) 0.01008(5) 0.00008(4) -0.00044(4) 0.00191(3)
C(00D) 0.00617(3) 0.00486(3) 0.00645(4) -0.00038(3) 0.00041(3) -0.00018(3)
C(00E) 0.01027(5) 0.00865(5) 0.01321(6) 0.00126(4) -0.00269(4) 0.00207(4)
C(00F) 0.01179(5) 0.00631(4) 0.01249(6) -0.00243(4) -0.00012(4) -0.00050(4)
C(00G) 0.01506(6) 0.00881(5) 0.00996(5) -0.00305(4) 0.00018(4) 0.00281(4)
C(00H) 0.01360(6) 0.01130(5) 0.00922(5) 0.00249(4) 0.00365(4) 0.00039(4)
C(00I) 0.01169(5) 0.01193(5) 0.00656(5) -0.00106(4) -0.00007(4) 0.00171(4)
C(00J) 0.01094(5) 0.00971(5) 0.01172(6) 0.00209(4) 0.00430(4) -0.00015(4)

loop_
_atom_type_symbol
_atom_type_description
_atom_type_scat_dispersion_real
_atom_type_scat_dispersion_imag
_atom_type_scat_source
C C -0.0013 0.0001 'International Tables Vol C Tables 4.2.6.8 and 6.1.1.4'
H H 0.0000 0.0000 'International Tables Vol C Tables 4.2.6.8 and 6.1.1.4'
Cl Cl 0.0113 0.0182 'International Tables Vol C Tables 4.2.6.8 and 6.1.1.4'
Co Co 0.0815 0.1311 'International Tables Vol C Tables 4.2.6.8 and 6.1.1.4'
N N -0.0016 0.0003 'International Tables Vol C Tables 4.2.6.8 and 6.1.1.4'
S S 0.0076 0.0139 'International Tables Vol C Tables 4.2.6.8 and 6.1.1.4'

loop_
_geom_angle_atom_site_label_1
_geom_angle_atom_site_label_2
_geom_angle_atom_site_label_3
_geom_angle
_geom_angle_site_symmetry_1
_geom_angle_site_symmetry_2
_geom_angle_site_symmetry_3
_geom_angle_publ_flag
CL(02) CO(01) CL(03) 114.1860(18) 1_555 1_555 1_555 yes
CL(02) CO(01) S(004) 106.0885(18) 1_555 1_555 1_555 yes
CL(02) CO(01) S(005) 105.7281(18) 1_555 1_555 1_555 yes
CL(03) CO(01) S(004) 114.2076(19) 1_555 1_555 1_555 yes
CL(03) CO(01) S(005) 109.6999(18) 1_555 1_555 1_555 yes
S(004) CO(01) S(005) 106.3043(18) 1_555 1_555 1_555 yes

loop_
_geom_bond_atom_site_label_1
_geom_bond_atom_site_label_2
_geom_bond_distance
_geom_bond_site_symmetry_1
_geom_bond_site_symmetry_2
_geom_bond_publ_flag
CO(01) CL(02) 2.26935(5) 1_555 1_555 yes
CO(01) CL(03) 2.25542(5) 1_555 1_555 yes
CO(01) S(004) 2.33625(5) 1_555 1_555 yes
CO(01) S(005) 2.36393(5) 1_555 1_555 yes
S(004) C(00D) 1.73194(15) 1_555 1_555 yes
S(005) C(00A) 1.73114(16) 1_555 1_555 yes
